data_4304664
loop_
_publ_author_name
'Jianhong Bi'
'Lingtao Kong'
'Zixiang Huang'
'Jinhuai Liu'

_publ_section_title
;
Self-Encapsulation of [MII(phen)2(H2O)2]2+ (M = Co, Zn) in One-Dimensional
Nanochannels of [MII(H2O)6(BTC)2]4- (M = Co, Cu, Mn): A High HQ/CAT Ratio
Catalyst for Hydroxylation of Phenols
;
_journal_name_full 'Inorganic Chemistry'
_journal_page_first 4564
_journal_page_last 4569
_journal_paper_doi 10.1021/ic7022049
_journal_volume 47
_journal_year 2008
_chemical_formula_sum 'C66 H101 Co3 N8 O42.5'
_chemical_formula_weight 1863.34
_chemical_name_systematic
; 
 ? 
;
_space_group_IT_number 14
_symmetry_cell_setting monoclinic
_symmetry_space_group_name_Hall '-P 2ybc'
_symmetry_space_group_name_H-M 'P 1 21/c 1'
_atom_sites_solution_hydrogens geom
_atom_sites_solution_primary direct
_atom_sites_solution_secondary difmap
_audit_creation_method SHELXL-97
_cell_angle_alpha 90.00
_cell_angle_beta 90.916(2)
_cell_angle_gamma 90.00
_cell_formula_units_Z 2
_cell_length_a 12.738(3)
_cell_length_b 19.127(4)
_cell_length_c 18.040(4)
_cell_measurement_reflns_used 6891
_cell_measurement_temperature 293(2)
_cell_measurement_theta_max 27.48
_cell_measurement_theta_min 2.13
_cell_volume 4394.7(17)
_computing_cell_refinement 'CrystalClear (Rigaku Corp., 2000)'
_computing_data_collection 'CrystalClear (Rigaku Corp., 2000)'
_computing_data_reduction 'CrystalClear (Rigaku Corp., 2000)'
_computing_molecular_graphics 'SHELXL-97 (Sheldrick, 1997)'
_computing_publication_material 'SHELXL-97 (Sheldrick, 1997)'
_computing_structure_refinement 'SHELXL-97 (Sheldrick, 1997)'
_computing_structure_solution 'SHELXS-97 (Sheldrick, 1997)'
_diffrn_ambient_temperature 293(2)
_diffrn_measured_fraction_theta_full 0.988
_diffrn_measured_fraction_theta_max 0.988
_diffrn_measurement_device_type RIGAKU-MERCURY-CCD
_diffrn_radiation_monochromator graphite
_diffrn_radiation_source 'Rotating Anode'
_diffrn_radiation_type MoK\a
_diffrn_radiation_wavelength 0.71073
_diffrn_reflns_av_R_equivalents 0.0535
_diffrn_reflns_av_sigmaI/netI 0.0493
_diffrn_reflns_limit_h_max 12
_diffrn_reflns_limit_h_min -16
_diffrn_reflns_limit_k_max 24
_diffrn_reflns_limit_k_min -23
_diffrn_reflns_limit_l_max 23
_diffrn_reflns_limit_l_min -22
_diffrn_reflns_number 32345
_diffrn_reflns_theta_full 27.48
_diffrn_reflns_theta_max 27.48
_diffrn_reflns_theta_min 2.22
_exptl_absorpt_coefficient_mu 0.655
_exptl_absorpt_correction_T_max 1.0000
_exptl_absorpt_correction_T_min 0.5210
_exptl_absorpt_correction_type multi-scan
_exptl_crystal_density_diffrn 1.408
_exptl_crystal_density_method 'not measured'
_exptl_crystal_F_000 1948
_exptl_crystal_size_max 0.40
_exptl_crystal_size_mid 0.40
_exptl_crystal_size_min 0.35
_refine_diff_density_max 1.428
_refine_diff_density_min -1.192
_refine_diff_density_rms 0.112
_refine_ls_extinction_method none
_refine_ls_goodness_of_fit_ref 1.029
_refine_ls_hydrogen_treatment mixed
_refine_ls_matrix_type full
_refine_ls_number_parameters 565
_refine_ls_number_reflns 9964
_refine_ls_number_restraints 0
_refine_ls_restrained_S_all 1.029
_refine_ls_R_factor_all 0.1054
_refine_ls_R_factor_gt 0.0810
_refine_ls_shift/su_max 0.000
_refine_ls_shift/su_mean 0.000
_refine_ls_structure_factor_coef Fsqd
_refine_ls_weighting_details 'calc w=1/[\s^2^(Fo^2^)+(0.1582P)^2^+0.0000P] where P=(Fo^2^+2Fc^2^)/3'
_refine_ls_weighting_scheme calc
_refine_ls_wR_factor_gt 0.2209
_refine_ls_wR_factor_ref 0.2511
_reflns_number_gt 6904
_reflns_number_total 9964
_reflns_threshold_expression >2sigma(I)
_cod_data_source_file ic7022049-file003_1.cif
_cod_data_source_block compound-1(CCDC-607368)
_cod_depositor_comments
;
The following automatic conversions were performed:
'_symmetry_cell_setting' value 'Monoclinic' changed to 'monoclinic'
according to '/home/saulius/struct/CIF-dictionaries/cif_core.dic'
dictionary named 'cif_core.dic' version 2.4.1 from
2010-06-29.

'_exptl_absorpt_correction_type' value 'Multi-scan' changed
to 'multi-scan' according to
'/home/saulius/struct/CIF-dictionaries/cif_core.dic' dictionary named
'cif_core.dic' version 2.4.1 from 2010-06-29.

Automatic conversion script
Id: cif_fix_enum 1527 2010-12-29 10:47:43Z saulius 
;
_cod_original_formula_sum 'C66 H101 Co3 N8 O42.50'
_cod_database_code 4304664

loop_
_symmetry_equiv_pos_as_xyz
'x, y, z'
'-x, y+1/2, -z+1/2'
'-x, -y, -z'
'x, -y-1/2, z-1/2'

loop_
_atom_site_label
_atom_site_type_symbol
_atom_site_fract_x
_atom_site_fract_y
_atom_site_fract_z
_atom_site_U_iso_or_equiv
_atom_site_adp_type
_atom_site_occupancy
_atom_site_symmetry_multiplicity
_atom_site_calc_flag
_atom_site_refinement_flags
_atom_site_disorder_assembly
_atom_site_disorder_group
Co1 Co 0.48552(4) 0.42701(2) 0.26443(3) 0.04220(19) Uani 1 1 d . . .
Co2 Co 0.0000 0.5000 0.0000 0.0440(2) Uani 1 2 d S . .
N1 N 0.4720(3) 0.49836(16) 0.35825(19) 0.0546(9) Uani 1 1 d . . .
N2 N 0.6443(3) 0.45249(19) 0.2874(2) 0.0568(8) Uani 1 1 d . . .
N3 N 0.4944(3) 0.32760(16) 0.33230(18) 0.0539(8) Uani 1 1 d . . .
N4 N 0.3252(3) 0.39595(16) 0.27542(18) 0.0515(8) Uani 1 1 d . . .
C1 C 0.2104(3) 0.16085(18) 0.25029(18) 0.0390(7) Uani 1 1 d . . .
C2 C 0.1553(3) 0.20696(18) 0.20450(19) 0.0418(8) Uani 1 1 d . . .
H2A H 0.0824 0.2082 0.2059 0.050 Uiso 1 1 calc R . .
C3 C 0.2084(3) 0.25132(17) 0.15640(18) 0.0373(7) Uani 1 1 d . . .
C4 C 0.3173(3) 0.24727(16) 0.15348(18) 0.0348(7) Uani 1 1 d . . .
H4A H 0.3532 0.2767 0.1216 0.042 Uiso 1 1 calc R . .
C5 C 0.3733(2) 0.20015(16) 0.19726(17) 0.0341(6) Uani 1 1 d . . .
C6 C 0.3185(3) 0.15755(17) 0.24647(17) 0.0366(7) Uani 1 1 d . . .
H6A H 0.3553 0.1266 0.2770 0.044 Uiso 1 1 calc R . .
C7 C 0.1530(3) 0.1145(2) 0.3044(2) 0.0471(8) Uani 1 1 d . . .
C8 C 0.1495(3) 0.30347(19) 0.1098(2) 0.0447(8) Uani 1 1 d . . .
C9 C 0.4909(3) 0.19585(16) 0.19445(18) 0.0365(7) Uani 1 1 d . . .
C11 C 0.3888(5) 0.5234(2) 0.3887(3) 0.0665(12) Uani 1 1 d . . .
H11B H 0.3236 0.5076 0.3720 0.080 Uiso 1 1 calc R . .
C12 C 0.3922(6) 0.5734(3) 0.4458(3) 0.0870(19) Uani 1 1 d . . .
H12B H 0.3306 0.5902 0.4663 0.104 Uiso 1 1 calc R . .
C13 C 0.4857(7) 0.5965(3) 0.4702(3) 0.094(2) Uani 1 1 d . . .
H13A H 0.4892 0.6294 0.5082 0.113 Uiso 1 1 calc R . .
C14 C 0.5782(6) 0.5716(2) 0.4389(3) 0.0815(19) Uani 1 1 d . . .
C15 C 0.6826(8) 0.5928(3) 0.4619(4) 0.107(3) Uani 1 1 d . . .
H15A H 0.6904 0.6250 0.5002 0.128 Uiso 1 1 calc R . .
C16 C 0.7652(7) 0.5683(4) 0.4310(5) 0.111(3) Uani 1 1 d . . .
H16A H 0.8309 0.5834 0.4475 0.133 Uiso 1 1 calc R . .
C17 C 0.7585(5) 0.5176(3) 0.3711(3) 0.0812(17) Uani 1 1 d . . .
C18 C 0.8453(5) 0.4916(3) 0.3328(5) 0.102(2) Uani 1 1 d . . .
H18A H 0.9129 0.5044 0.3476 0.122 Uiso 1 1 calc R . .
C19 C 0.8306(5) 0.4478(4) 0.2743(5) 0.107(2) Uani 1 1 d . . .
H19A H 0.8691 0.4052 0.2851 0.128 Uiso 1 1 calc R . .
H19B H 0.8632 0.4692 0.2317 0.128 Uiso 1 1 calc R . .
C20 C 0.7270(4) 0.4285(3) 0.2527(4) 0.0788(15) Uani 1 1 d . . .
H20A H 0.7173 0.3981 0.2130 0.095 Uiso 1 1 calc R . .
C21 C 0.6594(4) 0.4965(2) 0.3459(3) 0.0615(12) Uani 1 1 d . . .
C22 C 0.5672(4) 0.5223(2) 0.3820(2) 0.0633(12) Uani 1 1 d . . .
C31 C 0.5768(5) 0.2930(2) 0.3585(3) 0.0696(13) Uani 1 1 d . . .
H31A H 0.6431 0.3071 0.3436 0.083 Uiso 1 1 calc R . .
C32 C 0.5700(6) 0.2372(3) 0.4069(3) 0.0830(16) Uani 1 1 d . . .
H32A H 0.6299 0.2133 0.4225 0.100 Uiso 1 1 calc R . .
C33 C 0.4755(6) 0.2186(3) 0.4306(3) 0.0873(19) Uani 1 1 d . . .
H33A H 0.4700 0.1815 0.4637 0.105 Uiso 1 1 calc R . .
C34 C 0.3849(5) 0.2530(2) 0.4071(2) 0.0672(13) Uani 1 1 d . . .
C35 C 0.2802(5) 0.2374(3) 0.4295(3) 0.0784(17) Uani 1 1 d . . .
H35A H 0.2703 0.2022 0.4642 0.094 Uiso 1 1 calc R . .
C36 C 0.1969(5) 0.2711(3) 0.4030(3) 0.0796(16) Uani 1 1 d . . .
H36A H 0.1306 0.2592 0.4196 0.096 Uiso 1 1 calc R . .
C37 C 0.2071(4) 0.3260(2) 0.3488(3) 0.0640(12) Uani 1 1 d . . .
C38 C 0.1219(4) 0.3613(3) 0.3148(4) 0.0837(16) Uani 1 1 d . . .
H38A H 0.0537 0.3506 0.3285 0.100 Uiso 1 1 calc R . .
C39 C 0.1381(5) 0.4097(3) 0.2635(4) 0.0842(16) Uani 1 1 d . . .
H39A H 0.0815 0.4319 0.2403 0.101 Uiso 1 1 calc R . .
C40 C 0.2418(4) 0.4271(2) 0.2443(3) 0.0656(12) Uani 1 1 d . . .
H40A H 0.2524 0.4615 0.2087 0.079 Uiso 1 1 calc R . .
C41 C 0.3086(3) 0.34402(19) 0.3261(2) 0.0493(9) Uani 1 1 d . . .
C42 C 0.3981(4) 0.30779(19) 0.3558(2) 0.0530(10) Uani 1 1 d . . .
O1 O 0.2068(2) 0.08016(15) 0.34933(15) 0.0540(7) Uani 1 1 d . . .
O2 O 0.0545(2) 0.11603(19) 0.30308(17) 0.0700(9) Uani 1 1 d . . .
O3 O 0.0515(2) 0.29828(18) 0.1046(2) 0.0711(9) Uani 1 1 d . . .
O4 O 0.2013(2) 0.35001(13) 0.07791(15) 0.0498(6) Uani 1 1 d . . .
O5 O 0.53788(19) 0.24185(13) 0.15672(16) 0.0517(7) Uani 1 1 d . . .
O6 O 0.53659(19) 0.14775(13) 0.22809(15) 0.0486(6) Uani 1 1 d . . .
O11 O 0.5196(2) 0.37913(12) 0.16469(14) 0.0459(6) Uani 1 1 d . . .
O12 O 0.4571(2) 0.52720(13) 0.19141(15) 0.0499(6) Uani 1 1 d . . .
O21 O 0.0654(2) 0.60183(17) -0.0338(2) 0.0739(10) Uani 1 1 d . . .
O22 O 0.0518(2) 0.51952(17) 0.11582(15) 0.0591(7) Uani 1 1 d . . .
O23 O -0.14637(19) 0.54926(13) 0.01523(13) 0.0440(6) Uani 1 1 d . . .
O31 O -0.1245(4) 0.2910(3) 0.1922(3) 0.1304(19) Uani 1 1 d . . .
O32 O -0.0896(4) 0.0907(3) 0.1843(2) 0.1036(13) Uani 1 1 d . . .
O33 O 0.7452(3) 0.1552(3) 0.2602(2) 0.0992(13) Uani 1 1 d . . .
O34 O 0.7194(3) 0.2611(2) 0.0851(2) 0.0871(11) Uani 1 1 d . . .
O35 O 0.2856(3) 0.60453(18) -0.0306(2) 0.0738(9) Uani 1 1 d . . .
O36 O 0.2623(3) 0.56701(18) 0.1196(2) 0.0733(9) Uani 1 1 d . . .
O37 O 0.3890(3) 0.42254(17) 0.05907(18) 0.0704(9) Uani 1 1 d . . .
O38 O 0.3807(2) 0.02004(17) 0.41482(16) 0.0589(7) Uani 1 1 d . . .
O39 O 0.8025(6) 0.1777(5) -0.0317(4) 0.091(2) Uani 0.50 1 d P . .
O40 O -0.0150(5) 0.1544(4) 0.0543(4) 0.0739(17) Uani 0.50 1 d P . .
O41 O -0.1667(12) 0.2864(10) 0.3386(8) 0.098(6) Uani 0.25 1 d P . .
O42 O -0.1040(9) 0.2357(6) 0.3412(6) 0.128(3) Uani 0.50 1 d P . .
O43 O -0.0441(8) 0.1965(4) 0.4042(5) 0.105(3) Uani 0.50 1 d P . .

loop_
_atom_site_aniso_label
_atom_site_aniso_U_11
_atom_site_aniso_U_22
_atom_site_aniso_U_33
_atom_site_aniso_U_23
_atom_site_aniso_U_13
_atom_site_aniso_U_12
Co1 0.0409(3) 0.0381(3) 0.0476(3) -0.00229(19) 0.0007(2) -0.00520(18)
Co2 0.0364(4) 0.0435(4) 0.0522(4) 0.0007(3) 0.0009(3) 0.0064(3)
N1 0.071(3) 0.0408(17) 0.0516(19) 0.0034(13) -0.0007(17) -0.0047(15)
N2 0.047(2) 0.058(2) 0.065(2) 0.0068(17) -0.0047(16) -0.0072(15)
N3 0.066(2) 0.0422(17) 0.0528(18) -0.0001(14) -0.0031(16) -0.0024(15)
N4 0.064(2) 0.0413(16) 0.0492(17) 0.0006(13) -0.0022(15) -0.0088(15)
C1 0.0333(17) 0.0456(18) 0.0383(17) 0.0099(14) 0.0039(13) -0.0021(14)
C2 0.0295(16) 0.0505(19) 0.0453(18) 0.0076(15) 0.0010(13) 0.0029(14)
C3 0.0319(17) 0.0391(16) 0.0409(17) 0.0051(13) 0.0025(13) 0.0040(13)
C4 0.0316(16) 0.0329(15) 0.0399(16) 0.0041(12) 0.0033(13) -0.0005(12)
C5 0.0300(15) 0.0310(14) 0.0412(17) 0.0017(12) -0.0002(13) -0.0010(12)
C6 0.0328(16) 0.0369(16) 0.0400(17) 0.0058(13) 0.0005(13) -0.0002(13)
C7 0.0343(18) 0.058(2) 0.049(2) 0.0171(17) 0.0040(15) -0.0038(15)
C8 0.0375(19) 0.0485(19) 0.0481(19) 0.0051(16) -0.0017(15) 0.0096(15)
C9 0.0308(16) 0.0308(15) 0.0479(18) 0.0024(13) 0.0018(13) 0.0019(12)
C11 0.091(4) 0.054(2) 0.056(2) -0.001(2) 0.016(2) 0.003(2)
C12 0.139(6) 0.051(3) 0.071(3) 0.003(2) 0.021(4) 0.007(3)
C13 0.185(8) 0.046(3) 0.051(3) -0.003(2) -0.002(4) -0.011(4)
C14 0.149(6) 0.043(2) 0.052(3) 0.0068(19) -0.021(3) -0.025(3)
C15 0.173(8) 0.058(3) 0.087(4) 0.008(3) -0.053(5) -0.033(4)
C16 0.135(7) 0.081(4) 0.114(6) 0.027(4) -0.066(5) -0.049(4)
C17 0.077(4) 0.070(3) 0.095(4) 0.026(3) -0.040(3) -0.028(3)
C18 0.070(4) 0.093(4) 0.141(6) 0.029(4) -0.045(4) -0.032(3)
C19 0.052(3) 0.111(5) 0.157(7) 0.040(5) -0.010(4) -0.009(3)
C20 0.051(3) 0.079(3) 0.106(4) 0.010(3) 0.000(3) -0.005(2)
C21 0.068(3) 0.051(2) 0.064(3) 0.0158(19) -0.019(2) -0.019(2)
C22 0.098(4) 0.041(2) 0.051(2) 0.0114(17) -0.019(2) -0.017(2)
C31 0.086(4) 0.057(3) 0.066(3) 0.001(2) -0.008(2) 0.017(2)
C32 0.117(5) 0.055(3) 0.076(3) 0.008(2) -0.016(3) 0.011(3)
C33 0.157(6) 0.046(2) 0.059(3) 0.013(2) -0.011(3) 0.001(3)
C34 0.117(4) 0.042(2) 0.042(2) 0.0037(16) -0.008(2) -0.019(2)
C35 0.128(5) 0.059(3) 0.048(2) 0.010(2) 0.000(3) -0.045(3)
C36 0.099(4) 0.080(3) 0.061(3) -0.003(3) 0.018(3) -0.043(3)
C37 0.066(3) 0.062(3) 0.065(3) -0.010(2) 0.009(2) -0.025(2)
C38 0.059(3) 0.087(4) 0.106(4) -0.012(3) 0.009(3) -0.023(3)
C39 0.064(3) 0.083(4) 0.106(4) 0.001(3) -0.015(3) 0.000(3)
C40 0.072(3) 0.054(2) 0.070(3) 0.004(2) -0.007(2) 0.006(2)
C41 0.068(3) 0.0396(18) 0.0407(18) -0.0021(15) 0.0012(17) -0.0157(17)
C42 0.083(3) 0.0354(17) 0.0399(19) -0.0020(14) -0.0023(18) -0.0116(18)
O1 0.0413(15) 0.0658(17) 0.0551(16) 0.0275(13) 0.0046(12) 0.0017(12)
O2 0.0301(14) 0.104(3) 0.0757(19) 0.0447(18) 0.0063(13) -0.0064(14)
O3 0.0337(15) 0.080(2) 0.099(2) 0.0444(18) -0.0084(15) 0.0019(13)
O4 0.0420(14) 0.0479(14) 0.0596(16) 0.0176(12) 0.0028(12) 0.0053(11)
O5 0.0334(13) 0.0371(12) 0.0851(19) 0.0130(12) 0.0143(13) 0.0013(10)
O6 0.0314(12) 0.0417(13) 0.0726(17) 0.0132(12) -0.0032(11) 0.0043(10)
O11 0.0460(14) 0.0365(12) 0.0552(14) 0.0013(10) -0.0012(11) -0.0033(10)
O12 0.0452(15) 0.0411(13) 0.0634(16) -0.0070(12) 0.0008(12) -0.0007(11)
O21 0.0417(16) 0.0597(17) 0.120(3) 0.0386(18) -0.0082(16) -0.0036(13)
O22 0.0496(17) 0.0750(18) 0.0526(16) -0.0111(14) -0.0020(13) 0.0114(14)
O23 0.0376(13) 0.0489(13) 0.0454(13) 0.0010(11) 0.0017(10) 0.0106(10)
O31 0.090(3) 0.187(6) 0.114(4) 0.014(4) 0.017(3) 0.026(3)
O32 0.080(3) 0.129(4) 0.101(3) 0.010(3) -0.007(2) -0.007(3)
O33 0.050(2) 0.125(3) 0.123(3) 0.018(3) -0.020(2) 0.009(2)
O34 0.053(2) 0.086(2) 0.124(3) 0.028(2) 0.028(2) -0.0009(17)
O35 0.063(2) 0.0647(19) 0.094(2) 0.0078(17) 0.0155(18) -0.0025(16)
O36 0.055(2) 0.079(2) 0.086(2) 0.0132(17) -0.0131(17) 0.0010(15)
O37 0.061(2) 0.084(2) 0.0655(19) 0.0173(15) -0.0168(15) -0.0121(16)
O38 0.0452(16) 0.0729(18) 0.0587(17) -0.0036(14) 0.0051(13) 0.0109(13)
O39 0.054(4) 0.142(7) 0.075(4) -0.022(4) -0.007(3) 0.031(4)
O40 0.060(4) 0.087(5) 0.074(4) 0.014(3) -0.010(3) 0.002(3)
O41 0.082(10) 0.145(15) 0.068(8) 0.039(9) 0.020(7) 0.079(11)
O42 0.129(9) 0.132(8) 0.123(8) 0.006(7) 0.011(7) -0.003(7)
O43 0.137(8) 0.073(5) 0.105(6) 0.017(4) 0.024(6) 0.001(5)

loop_
_atom_type_symbol
_atom_type_description
_atom_type_scat_dispersion_real
_atom_type_scat_dispersion_imag
_atom_type_scat_source
C C 0.0033 0.0016 'International Tables Vol C Tables 4.2.6.8 and 6.1.1.4'
H H 0.0000 0.0000 'International Tables Vol C Tables 4.2.6.8 and 6.1.1.4'
N N 0.0061 0.0033 'International Tables Vol C Tables 4.2.6.8 and 6.1.1.4'
O O 0.0106 0.0060 'International Tables Vol C Tables 4.2.6.8 and 6.1.1.4'
Co Co 0.3494 0.9721 'International Tables Vol C Tables 4.2.6.8 and 6.1.1.4'

loop_
_geom_angle_atom_site_label_1
_geom_angle_atom_site_label_2
_geom_angle_atom_site_label_3
_geom_angle
_geom_angle_site_symmetry_1
_geom_angle_site_symmetry_3
_geom_angle_publ_flag
O11 Co1 N2 93.41(13) . . ?
O11 Co1 N4 99.86(11) . . ?
N2 Co1 N4 163.16(13) . . ?
O11 Co1 N1 165.97(11) . . ?
N2 Co1 N1 77.93(15) . . ?
N4 Co1 N1 90.83(13) . . ?
O11 Co1 N3 95.12(11) . . ?
N2 Co1 N3 92.74(14) . . ?
N4 Co1 N3 75.89(13) . . ?
N1 Co1 N3 96.29(12) . . ?
O11 Co1 O12 84.61(9) . . ?
N2 Co1 O12 93.47(12) . . ?
N4 Co1 O12 98.02(11) . . ?
N1 Co1 O12 84.92(11) . . ?
N3 Co1 O12 173.78(12) . . ?
O23 Co2 O23 180.0 3_565 . ?
O23 Co2 O21 91.12(11) 3_565 . ?
O23 Co2 O21 88.88(11) . . ?
O23 Co2 O21 88.88(11) 3_565 3_565 ?
O23 Co2 O21 91.12(11) . 3_565 ?
O21 Co2 O21 180.00(19) . 3_565 ?
O23 Co2 O22 87.00(10) 3_565 . ?
O23 Co2 O22 93.00(10) . . ?
O21 Co2 O22 90.23(13) . . ?
O21 Co2 O22 89.77(13) 3_565 . ?
O23 Co2 O22 93.00(10) 3_565 3_565 ?
O23 Co2 O22 87.00(10) . 3_565 ?
O21 Co2 O22 89.77(13) . 3_565 ?
O21 Co2 O22 90.23(13) 3_565 3_565 ?
O22 Co2 O22 180.0 . 3_565 ?
C11 N1 C22 118.3(4) . . ?
C11 N1 Co1 129.5(3) . . ?
C22 N1 Co1 112.0(3) . . ?
C20 N2 C21 118.7(4) . . ?
C20 N2 Co1 126.6(4) . . ?
C21 N2 Co1 114.6(3) . . ?
C31 N3 C42 117.7(4) . . ?
C31 N3 Co1 130.3(3) . . ?
C42 N3 Co1 111.4(3) . . ?
C40 N4 C41 118.4(4) . . ?
C40 N4 Co1 126.3(3) . . ?
C41 N4 Co1 114.9(3) . . ?
C6 C1 C2 119.6(3) . . ?
C6 C1 C7 119.8(3) . . ?
C2 C1 C7 120.6(3) . . ?
C1 C2 C3 120.7(3) . . ?
C4 C3 C2 118.9(3) . . ?
C4 C3 C8 120.4(3) . . ?
C2 C3 C8 120.7(3) . . ?
C5 C4 C3 121.2(3) . . ?
C4 C5 C6 118.8(3) . . ?
C4 C5 C9 121.4(3) . . ?
C6 C5 C9 119.8(3) . . ?
C1 C6 C5 120.9(3) . . ?
O1 C7 O2 124.5(3) . . ?
O1 C7 C1 117.6(3) . . ?
O2 C7 C1 117.8(3) . . ?
O4 C8 O3 123.5(3) . . ?
O4 C8 C3 117.9(3) . . ?
O3 C8 C3 118.6(3) . . ?
O6 C9 O5 123.7(3) . . ?
O6 C9 C5 119.0(3) . . ?
O5 C9 C5 117.4(3) . . ?
N1 C11 C12 123.2(6) . . ?
C13 C12 C11 118.9(6) . . ?
C12 C13 C14 120.4(5) . . ?
C22 C14 C13 116.8(6) . . ?
C22 C14 C15 118.8(7) . . ?
C13 C14 C15 124.5(6) . . ?
C16 C15 C14 121.9(7) . . ?
C15 C16 C17 121.7(7) . . ?
C21 C17 C18 117.0(6) . . ?
C21 C17 C16 118.5(7) . . ?
C18 C17 C16 124.3(6) . . ?
C19 C18 C17 120.0(5) . . ?
C18 C19 C20 119.3(7) . . ?
N2 C20 C19 121.7(6) . . ?
N2 C21 C17 123.1(5) . . ?
N2 C21 C22 117.2(4) . . ?
C17 C21 C22 119.6(5) . . ?
N1 C22 C14 122.5(6) . . ?
N1 C22 C21 118.2(4) . . ?
C14 C22 C21 119.4(5) . . ?
N3 C31 C32 123.7(6) . . ?
C33 C32 C31 118.4(6) . . ?
C32 C33 C34 121.7(5) . . ?
C33 C34 C42 116.5(5) . . ?
C33 C34 C35 126.0(5) . . ?
C42 C34 C35 117.5(5) . . ?
C36 C35 C34 122.7(4) . . ?
C35 C36 C37 121.3(5) . . ?
C41 C37 C38 117.5(4) . . ?
C41 C37 C36 118.0(5) . . ?
C38 C37 C36 124.5(5) . . ?
C39 C38 C37 120.7(5) . . ?
C38 C39 C40 119.5(5) . . ?
N4 C40 C39 122.2(5) . . ?
N4 C41 C37 121.7(4) . . ?
N4 C41 C42 118.1(4) . . ?
C37 C41 C42 120.2(4) . . ?
N3 C42 C34 122.0(4) . . ?
N3 C42 C41 117.8(3) . . ?
C34 C42 C41 120.2(4) . . ?
C7 O1 O23 123.9(2) . 2_545 ?
C7 O1 O38 159.3(2) . . ?
O23 O1 O38 75.72(10) 2_545 . ?
C7 O2 O22 118.6(2) . 2_545 ?
C7 O2 O32 130.1(3) . . ?
O22 O2 O32 88.20(14) 2_545 . ?
C8 O3 O21 121.0(2) . 3_565 ?
C8 O3 O31 140.9(3) . . ?
O21 O3 O31 82.03(16) 3_565 . ?
C8 O4 O23 132.3(2) . 3_565 ?
C8 O4 O37 150.2(2) . . ?
O23 O4 O37 77.22(11) 3_565 . ?
C9 O5 O11 128.2(2) . . ?
C9 O5 O34 140.3(2) . . ?
O11 O5 O34 88.13(12) . . ?
C9 O6 O33 121.0(2) . . ?
C9 O6 O12 153.7(2) . 2_645 ?
O33 O6 O12 84.82(13) . 2_645 ?
Co1 O11 O5 120.46(12) . . ?
Co1 O11 O37 110.45(13) . . ?
O5 O11 O37 109.17(13) . . ?
Co1 O12 O38 103.37(11) . 2_655 ?
Co1 O12 O36 126.23(13) . . ?
O38 O12 O36 109.84(13) 2_655 . ?
Co2 O21 O35 113.09(13) . . ?
Co2 O21 O43 106.3(2) . 2 ?
O35 O21 O43 94.4(2) . 2 ?
Co2 O22 O36 110.18(13) . . ?
Co2 O22 O23 45.08(7) . 3_565 ?
O36 O22 O23 76.45(12) . 3_565 ?
O41 O31 O3 137.3(4) . . ?
O41 O31 O34 121.0(4) . 1_455 ?
O3 O31 O34 100.87(19) . 1_455 ?
O41 O31 O42 25.6(3) . . ?
O3 O31 O42 119.1(3) . . ?
O34 O31 O42 128.0(3) 1_455 . ?
O33 O32 O40 118.7(2) 1_455 . ?
O33 O32 O2 92.15(17) 1_455 . ?
O40 O32 O2 109.3(2) . . ?
O6 O33 O36 95.19(16) . 2_645 ?
O6 O33 O42 142.0(3) . 1_655 ?
O36 O33 O42 87.6(3) 2_645 1_655 ?
O5 O34 O35 106.51(15) . 3_665 ?
O5 O34 O39 127.5(2) . . ?
O35 O34 O39 105.3(2) 3_665 . ?
O21 O35 O36 83.98(13) . . ?
O21 O35 O38 114.02(15) . 4_565 ?
O36 O35 O38 99.83(14) . 4_565 ?
O35 O36 O22 99.93(14) . . ?
O35 O36 O12 113.29(15) . . ?
O22 O36 O12 137.24(15) . . ?
O11 O37 O4 106.66(13) . . ?
O11 O37 O38 143.13(16) . 4_565 ?
O4 O37 O38 106.63(13) . 4_565 ?
O41 O39 O40 115.1(5) 4_665 1_655 ?
O41 O39 O34 127.4(6) 4_665 . ?
O40 O39 O34 89.7(3) 1_655 . ?
O42 O41 O43 25.0(7) . . ?
O42 O41 O31 85.8(9) . . ?
O43 O41 O31 109.8(5) . . ?
O41 O42 O43 134.9(11) . . ?
O41 O42 O31 68.6(8) . . ?
O43 O42 O31 153.1(7) . . ?
O42 O43 O41 20.0(6) . . ?

loop_
_geom_bond_atom_site_label_1
_geom_bond_atom_site_label_2
_geom_bond_distance
_geom_bond_site_symmetry_2
_geom_bond_publ_flag
Co1 O11 2.071(3) . ?
Co1 N2 2.116(3) . ?
Co1 N4 2.139(4) . ?
Co1 N1 2.183(3) . ?
Co1 N3 2.263(3) . ?
Co1 O12 2.350(3) . ?
Co2 O23 2.111(2) 3_565 ?
Co2 O23 2.111(2) . ?
Co2 O21 2.208(3) . ?
Co2 O21 2.208(3) 3_565 ?
Co2 O22 2.213(3) . ?
Co2 O22 2.213(3) 3_565 ?
N1 C11 1.293(6) . ?
N1 C22 1.360(6) . ?
N2 C20 1.317(6) . ?
N2 C21 1.361(6) . ?
N3 C31 1.321(6) . ?
N3 C42 1.359(6) . ?
N4 C40 1.334(6) . ?
N4 C41 1.369(5) . ?
C1 C6 1.381(5) . ?
C1 C2 1.391(5) . ?
C1 C7 1.515(5) . ?
C2 C3 1.396(5) . ?
C3 C4 1.391(4) . ?
C3 C8 1.498(5) . ?
C4 C5 1.388(4) . ?
C5 C6 1.400(4) . ?
C5 C9 1.502(4) . ?
C7 O1 1.241(4) . ?
C7 O2 1.255(4) . ?
C8 O4 1.253(4) . ?
C8 O3 1.255(4) . ?
C9 O6 1.242(4) . ?
C9 O5 1.268(4) . ?
C11 C12 1.406(7) . ?
C12 C13 1.338(10) . ?
C13 C14 1.400(10) . ?
C14 C22 1.399(7) . ?
C14 C15 1.445(10) . ?
C15 C16 1.286(11) . ?
C16 C17 1.454(10) . ?
C17 C21 1.394(7) . ?
C17 C18 1.403(10) . ?
C18 C19 1.358(10) . ?
C19 C20 1.419(8) . ?
C21 C22 1.439(7) . ?
C31 C32 1.382(7) . ?
C32 C33 1.333(9) . ?
C33 C34 1.390(8) . ?
C34 C42 1.410(5) . ?
C34 C35 1.431(8) . ?
C35 C36 1.325(8) . ?
C36 C37 1.441(7) . ?
C37 C41 1.406(6) . ?
C37 C38 1.410(8) . ?
C38 C39 1.328(8) . ?
C39 C40 1.411(8) . ?
C41 C42 1.430(6) . ?
O1 O23 2.640(3) 2_545 ?
O1 O38 2.746(4) . ?
O2 O22 2.728(4) 2_545 ?
O2 O32 2.841(5) . ?
O3 O21 2.727(4) 3_565 ?
O3 O31 2.766(6) . ?
O4 O23 2.643(3) 3_565 ?
O4 O37 2.789(4) . ?
O5 O11 2.640(3) . ?
O5 O34 2.692(4) . ?
O6 O33 2.714(4) . ?
O6 O12 2.726(3) 2_645 ?
O11 O37 2.643(4) . ?
O12 O38 2.844(4) 2_655 ?
O12 O36 2.883(4) . ?
O21 O35 2.804(5) . ?
O21 O43 2.973(9) 2 ?
O22 O36 2.831(5) . ?
O22 O23 2.977(4) 3_565 ?
O31 O41 2.705(14) . ?
O31 O34 2.809(7) 1_455 ?
O31 O42 2.897(12) . ?
O32 O33 2.814(6) 1_455 ?
O32 O40 2.822(8) . ?
O33 O36 2.749(6) 2_645 ?
O33 O42 2.848(13) 1_655 ?
O34 O35 2.752(5) 3_665 ?
O34 O39 2.859(8) . ?
O35 O36 2.823(5) . ?
O35 O38 2.856(5) 4_565 ?
O37 O38 2.825(4) 4_565 ?
O39 O41 2.476(17) 4_665 ?
O39 O40 2.810(10) 1_655 ?
O41 O42 1.256(16) . ?
O41 O43 2.596(15) . ?
O42 O43 1.552(14) . ?
